data_7225411
loop_
_publ_author_name
'Yang, Bo'
'Gao, Zhong-Zheng'
'Lu, Ji-Hong'
'Zhu, Qian-Jiang'
'Xue, Sai-Feng'
'Tao, Zhu'
'Prior, Timothy J.'
'Redshaw, Carl'
'Wei, Gang'
'Xiao, Xin'

_publ_section_title
;
 Interaction of a symmetrical
 \a,\a&#x2032;,\d,\d&#x2032;-tetramethyl-cucurbit[6]uril with Ln3+:
 potential applications for isolation of lanthanides
;
_journal_issue 26
_journal_name_full CrystEngComm
_journal_page_first 5028
_journal_paper_doi 10.1039/C6CE00134C
_journal_volume 18
_journal_year 2016
_chemical_formula_moiety
;
    C40 H44 N24 O12, Er O8, 3(Cl), 6(O)
;
_chemical_formula_sum 'C40 H44 Cl3 Er N24 O26'
_chemical_formula_weight 1544.55
_space_group_crystal_system monoclinic
_space_group_IT_number 12
_space_group_name_Hall '-C 2y'
_space_group_name_H-M_alt 'C 1 2/m 1'
_symmetry_space_group_name_Hall '-C 2y'
_symmetry_space_group_name_H-M 'C 1 2/m 1'
_atom_sites_solution_hydrogens geom
_audit_creation_method SHELXL-2014/7
_audit_update_record
;
2016-05-31 deposited with the CCDC.
2016-06-02 downloaded from the CCDC.
;
_cell_angle_alpha 90
_cell_angle_beta 115.035(4)
_cell_angle_gamma 90
_cell_formula_units_Z 2
_cell_length_a 22.429(3)
_cell_length_b 12.4151(15)
_cell_length_c 14.8727(18)
_cell_measurement_reflns_used 9403
_cell_measurement_temperature 293(2)
_cell_measurement_theta_max 26.18
_cell_measurement_theta_min 2.69
_cell_volume 3752.3(8)
_computing_cell_refinement 'Bruker SMART'
_computing_data_collection 'Bruker SMART'
_computing_data_reduction 'Bruker SAINT'
_computing_molecular_graphics 'Bruker SHELXTL'
_computing_publication_material 'Bruker SHELXTL'
_computing_structure_refinement 'SHELXL-2014/7 (Sheldrick, 2014)'
_computing_structure_solution 'Bruker SHELXTL'
_diffrn_ambient_temperature 293(2)
_diffrn_measured_fraction_theta_full 0.997
_diffrn_measured_fraction_theta_max 0.997
_diffrn_measurement_device_type 'CCD area detector'
_diffrn_measurement_method 'phi and omega scans'
_diffrn_radiation_type MoK\a
_diffrn_radiation_wavelength 0.71073
_diffrn_reflns_av_R_equivalents 0.0283
_diffrn_reflns_av_unetI/netI 0.0290
_diffrn_reflns_Laue_measured_fraction_full 0.997
_diffrn_reflns_Laue_measured_fraction_max 0.997
_diffrn_reflns_limit_h_max 26
_diffrn_reflns_limit_h_min -26
_diffrn_reflns_limit_k_max 14
_diffrn_reflns_limit_k_min -14
_diffrn_reflns_limit_l_max 17
_diffrn_reflns_limit_l_min -17
_diffrn_reflns_number 10090
_diffrn_reflns_point_group_measured_fraction_full 0.997
_diffrn_reflns_point_group_measured_fraction_max 0.997
_diffrn_reflns_theta_full 25.242
_diffrn_reflns_theta_max 25.248
_diffrn_reflns_theta_min 1.511
_exptl_absorpt_coefficient_mu 1.308
_exptl_absorpt_correction_T_max 0.776
_exptl_absorpt_correction_T_min 0.704
_exptl_absorpt_correction_type multi-scan
_exptl_absorpt_process_details sadabs
_exptl_crystal_colour colourless
_exptl_crystal_density_diffrn 1.367
_exptl_crystal_description block
_exptl_crystal_F_000 1546
_exptl_crystal_size_max 0.270
_exptl_crystal_size_mid 0.230
_exptl_crystal_size_min 0.190
_platon_squeeze_details ' '
_refine_diff_density_max 2.561
_refine_diff_density_min -1.171
_refine_diff_density_rms 0.256
_refine_ls_extinction_method none
_refine_ls_goodness_of_fit_ref 1.228
_refine_ls_hydrogen_treatment constr
_refine_ls_matrix_type full
_refine_ls_number_parameters 249
_refine_ls_number_reflns 3559
_refine_ls_number_restraints 12
_refine_ls_restrained_S_all 1.228
_refine_ls_R_factor_all 0.0733
_refine_ls_R_factor_gt 0.0729
_refine_ls_shift/su_max 0.000
_refine_ls_shift/su_mean 0.000
_refine_ls_structure_factor_coef Fsqd
_refine_ls_weighting_details 'w=1/[\s^2^(Fo^2^)+(0.1575P)^2^+15.5937P] where P=(Fo^2^+2Fc^2^)/3'
_refine_ls_weighting_scheme calc
_refine_ls_wR_factor_gt 0.2190
_refine_ls_wR_factor_ref 0.2199
_reflns_Friedel_coverage 0.000
_reflns_number_gt 3520
_reflns_number_total 3559
_reflns_threshold_expression 'I > 2\s(I)'
_cod_data_source_file c6ce00134c2.cif
_cod_data_source_block 12pp
_cod_depositor_comments 'Adding full bibliography for 7225407--7225427.cif.'
_cod_database_code 7225411
_shelx_shelxl_version_number 2014/7
_shelx_space_group_comment
;
The symmetry employed for this shelxl refinement is uniquely defined
by the following loop, which should always be used as a source of
symmetry information in preference to the above space-group names.
They are only intended as comments.
;
_shelx_estimated_absorpt_t_min 0.719
_shelx_estimated_absorpt_t_max 0.789

loop_
_space_group_symop_operation_xyz
'x, y, z'
'-x, y, -z'
'x+1/2, y+1/2, z'
'-x+1/2, y+1/2, -z'
'-x, -y, -z'
'x, -y, z'
'-x+1/2, -y+1/2, -z'
'x+1/2, -y+1/2, z'

loop_
_atom_site_label
_atom_site_type_symbol
_atom_site_fract_x
_atom_site_fract_y
_atom_site_fract_z
_atom_site_U_iso_or_equiv
_atom_site_adp_type
_atom_site_occupancy
_atom_site_site_symmetry_order
_atom_site_calc_flag
_atom_site_refinement_flags_posn
_atom_site_refinement_flags_adp
_atom_site_refinement_flags_occupancy
_atom_site_disorder_assembly
_atom_site_disorder_group
O1W O 1.0000 0.3042(14) 0.0000 0.107(4) Uiso 1 2 d S . P . .
O2WB O 0.8297(9) 0.9549(15) 0.2012(14) 0.090(5) Uiso 0.5 1 d . . P A 2
O2WA O 1.0042(9) 0.9561(15) 0.8066(13) 0.090(5) Uiso 0.5 1 d . . P B 1
Er1 Er 1.0000 0.0000 0.5000 0.0270(3) Uani 1 4 d S T P . .
N1 N 0.7753(3) 0.4012(5) 0.4174(4) 0.0333(12) Uani 1 1 d . . . . .
N2 N 0.8210(3) 0.4017(4) 0.5819(4) 0.0320(12) Uani 1 1 d . . . . .
N3 N 0.9233(3) 0.4026(5) 0.7306(4) 0.0345(12) Uani 1 1 d . . . . .
N4 N 1.0319(3) 0.4023(5) 0.8070(4) 0.0339(12) Uani 1 1 d . . . . .
N5 N 0.8603(3) 0.4020(5) 0.1915(4) 0.0340(12) Uani 1 1 d . . . . .
N6 N 0.7946(3) 0.4022(5) 0.2684(4) 0.0339(12) Uani 1 1 d . . . . .
O1 O 0.8374(3) 0.2563(4) 0.4991(4) 0.0447(12) Uani 1 1 d . . . . .
O2 O 0.9798(3) 0.2542(5) 0.7141(5) 0.0590(16) Uani 1 1 d . . . . .
O3 O 0.8616(4) 0.2552(5) 0.2863(5) 0.0578(16) Uani 1 1 d . . . . .
O4 O 0.9101(6) -0.0691(9) 0.3642(9) 0.055(3) Uani 0.5 1 d . . P C 1
O6 O 0.9550(6) -0.1440(10) 0.5535(9) 0.051(3) Uani 0.5 1 d . . P D 1
O5 O 0.9254(6) -0.1433(9) 0.4500(9) 0.050(3) Uani 0.5 1 d . . P C 2
O7 O 0.9909(8) -0.0672(9) 0.6403(9) 0.059(3) Uani 0.5 1 d . . P C 2
C1 C 0.8144(3) 0.3453(5) 0.4987(5) 0.0317(13) Uani 1 1 d . . . . .
C2 C 0.7813(4) 0.5000 0.5582(7) 0.0284(18) Uani 1 2 d S T P . .
C3 C 0.7485(4) 0.5000 0.4404(7) 0.0291(18) Uani 1 2 d S T P . .
C4 C 0.8577(3) 0.3585(6) 0.6797(5) 0.0357(14) Uani 1 1 d . . . . .
H4A H 0.8610 0.2810 0.6746 0.043 Uiso 1 1 calc R U . . .
H4B H 0.8335 0.3723 0.7193 0.043 Uiso 1 1 calc R U . . .
C5 C 0.9789(4) 0.3448(6) 0.7475(5) 0.0356(14) Uani 1 1 d . . . . .
C6 C 1.0134(5) 0.5000 0.8424(6) 0.0298(18) Uani 1 2 d S T P . .
H6 H 1.0290 0.5000 0.9147 0.036 Uiso 1 2 calc R U P . .
C7 C 0.9380(5) 0.5000 0.7890(7) 0.0316(19) Uani 1 2 d S T P . .
H7 H 0.9178 0.5000 0.8359 0.038 Uiso 1 2 calc R U P . .
C8 C 0.9022(3) 0.3583(6) 0.1490(5) 0.0352(14) Uani 1 1 d . . . . .
H8A H 0.8827 0.3730 0.0783 0.042 Uiso 1 1 calc R U . . .
H8B H 0.9046 0.2808 0.1577 0.042 Uiso 1 1 calc R U . . .
C9 C 0.8412(4) 0.3450(6) 0.2524(5) 0.0353(15) Uani 1 1 d . . . . .
C10 C 0.7769(4) 0.5000 0.2104(7) 0.0303(19) Uani 1 2 d S T P . .
H10 H 0.7304 0.5000 0.1634 0.036 Uiso 1 2 calc R U P . .
C11 C 0.8221(4) 0.5000 0.1569(6) 0.0298(19) Uani 1 2 d S T P . .
H11 H 0.7969 0.5000 0.0847 0.036 Uiso 1 2 calc R U P . .
C12 C 0.7578(4) 0.3581(6) 0.3193(5) 0.0354(15) Uani 1 1 d . . . . .
H12A H 0.7642 0.2807 0.3245 0.042 Uiso 1 1 calc R U . . .
H12B H 0.7114 0.3714 0.2793 0.042 Uiso 1 1 calc R U . . .
C13 C 0.7337(5) 0.5000 0.6061(8) 0.041(2) Uani 1 2 d S T P . .
H13A H 0.7084 0.5653 0.5892 0.061 Uiso 0.25 1 calc R U P . .
H13B H 0.7046 0.4393 0.5825 0.061 Uiso 0.25 1 calc R U P . .
H13C H 0.7578 0.4954 0.6768 0.061 Uiso 0.5 2 calc R U P . .
C14 C 0.6731(5) 0.5000 0.3912(8) 0.043(2) Uani 1 2 d S T P . .
H14A H 0.6571 0.5655 0.4076 0.064 Uiso 0.25 1 calc R U P . .
H14B H 0.6578 0.4950 0.3206 0.064 Uiso 0.5 2 calc R U P . .
H14C H 0.6571 0.4395 0.4148 0.064 Uiso 0.25 1 calc R U P . .
Cl1 Cl 0.8181(4) 0.5338(18) 0.8933(5) 0.144(9) Uani 0.5 1 d . U P . .
Cl2 Cl 0.9411(14) 0.5000 0.496(2) 0.207(10) Uani 0.5 2 d S TU P . .

loop_
_atom_site_aniso_label
_atom_site_aniso_U_11
_atom_site_aniso_U_22
_atom_site_aniso_U_33
_atom_site_aniso_U_23
_atom_site_aniso_U_13
_atom_site_aniso_U_12
Er1 0.0273(4) 0.0150(4) 0.0406(4) 0.000 0.0163(3) 0.000
N1 0.042(3) 0.020(3) 0.041(3) -0.003(2) 0.021(2) 0.002(2)
N2 0.034(3) 0.020(3) 0.040(3) 0.001(2) 0.013(2) 0.004(2)
N3 0.030(3) 0.022(3) 0.048(3) -0.001(2) 0.014(2) -0.001(2)
N4 0.030(3) 0.025(3) 0.047(3) -0.001(2) 0.016(2) 0.003(2)
N5 0.036(3) 0.023(3) 0.047(3) 0.002(2) 0.021(2) 0.004(2)
N6 0.041(3) 0.023(3) 0.046(3) 0.001(2) 0.026(3) 0.001(2)
O1 0.050(3) 0.025(3) 0.061(3) -0.001(2) 0.025(3) 0.009(2)
O2 0.052(3) 0.030(3) 0.083(4) -0.018(3) 0.016(3) 0.004(3)
O3 0.078(4) 0.031(3) 0.079(4) 0.016(3) 0.047(4) 0.017(3)
O4 0.054(7) 0.025(6) 0.063(7) -0.008(5) 0.002(5) -0.007(5)
O6 0.054(6) 0.038(6) 0.067(7) 0.011(5) 0.030(6) -0.016(5)
O5 0.050(6) 0.036(6) 0.060(6) -0.008(5) 0.021(5) -0.021(5)
O7 0.110(11) 0.025(6) 0.066(7) 0.012(5) 0.061(8) 0.003(6)
C1 0.028(3) 0.023(3) 0.049(3) 0.000(3) 0.021(3) 0.000(3)
C2 0.025(4) 0.022(4) 0.040(4) 0.000 0.015(4) 0.000
C3 0.028(4) 0.022(4) 0.041(5) 0.000 0.018(4) 0.000
C4 0.035(3) 0.023(3) 0.045(3) 0.006(3) 0.013(3) -0.005(3)
C5 0.038(3) 0.023(3) 0.044(3) 0.000(3) 0.015(3) 0.004(3)
C6 0.035(5) 0.023(5) 0.031(4) 0.000 0.014(4) 0.000
C7 0.035(5) 0.025(5) 0.040(5) 0.000 0.021(4) 0.000
C8 0.034(3) 0.026(3) 0.046(3) -0.012(3) 0.017(3) -0.007(3)
C9 0.042(4) 0.022(3) 0.041(3) 0.000(3) 0.017(3) 0.002(3)
C10 0.025(4) 0.025(5) 0.035(4) 0.000 0.007(3) 0.000
C11 0.028(4) 0.027(5) 0.030(4) 0.000 0.008(3) 0.000
C12 0.044(4) 0.023(3) 0.044(3) -0.005(3) 0.023(3) -0.011(3)
C13 0.036(5) 0.045(6) 0.051(6) 0.000 0.028(5) 0.000
C14 0.027(5) 0.047(6) 0.052(6) 0.000 0.015(4) 0.000
Cl1 0.098(4) 0.27(3) 0.063(3) -0.024(6) 0.036(3) 0.011(7)
Cl2 0.21(2) 0.23(2) 0.21(2) 0.000 0.113(17) 0.000

loop_
_atom_type_symbol
_atom_type_description
_atom_type_scat_dispersion_real
_atom_type_scat_dispersion_imag
_atom_type_scat_source
C C 0.0033 0.0016 'International Tables Vol C Tables 4.2.6.8 and 6.1.1.4'
H H 0.0000 0.0000 'International Tables Vol C Tables 4.2.6.8 and 6.1.1.4'
N N 0.0061 0.0033 'International Tables Vol C Tables 4.2.6.8 and 6.1.1.4'
O O 0.0106 0.0060 'International Tables Vol C Tables 4.2.6.8 and 6.1.1.4'
Cl Cl 0.1484 0.1585 'International Tables Vol C Tables 4.2.6.8 and 6.1.1.4'
Er Er -0.2586 4.9576 'International Tables Vol C Tables 4.2.6.8 and 6.1.1.4'

loop_
_geom_angle_atom_site_label_1
_geom_angle_atom_site_label_2
_geom_angle_atom_site_label_3
_geom_angle
_geom_angle_site_symmetry_1
_geom_angle_site_symmetry_3
O4 Er1 O4 180.0 . 5_756
O4 Er1 O4 43.2(6) . 6
O4 Er1 O4 136.8(6) 5_756 6
O4 Er1 O4 136.8(6) . 2_756
O4 Er1 O4 43.2(6) 5_756 2_756
O4 Er1 O4 180.0(6) 6 2_756
O7 Er1 O7 180.0 6 2_756
O7 Er1 O7 138.1(6) 6 5_756
O7 Er1 O7 41.9(6) 2_756 5_756
O7 Er1 O7 41.9(6) 6 .
O7 Er1 O7 138.1(6) 2_756 .
O7 Er1 O7 180.0 5_756 .
O7 Er1 O5 76.4(4) 6 5_756
O7 Er1 O5 103.6(4) 2_756 5_756
O7 Er1 O5 72.0(5) 5_756 5_756
O7 Er1 O5 108.0(5) . 5_756
O7 Er1 O5 72.0(5) 6 6
O7 Er1 O5 108.0(5) 2_756 6
O7 Er1 O5 76.4(4) 5_756 6
O7 Er1 O5 103.6(4) . 6
O5 Er1 O5 80.9(6) 5_756 6
O7 Er1 O5 108.0(5) 6 2_756
O7 Er1 O5 72.0(5) 2_756 2_756
O7 Er1 O5 103.6(4) 5_756 2_756
O7 Er1 O5 76.4(4) . 2_756
O5 Er1 O5 99.1(6) 5_756 2_756
O5 Er1 O5 180.0 6 2_756
O7 Er1 O5 103.6(4) 6 .
O7 Er1 O5 76.4(4) 2_756 .
O7 Er1 O5 108.0(5) 5_756 .
O7 Er1 O5 72.0(5) . .
O5 Er1 O5 180.0 5_756 .
O5 Er1 O5 99.1(6) 6 .
O5 Er1 O5 80.9(6) 2_756 .
C1 N1 C12 120.8(6) . .
C1 N1 C3 113.4(6) . .
C12 N1 C3 125.5(6) . .
C1 N2 C4 121.2(6) . .
C1 N2 C2 112.7(6) . .
C4 N2 C2 125.7(6) . .
C5 N3 C7 111.8(6) . .
C5 N3 C4 123.0(6) . .
C7 N3 C4 123.7(6) . .
C5 N4 C8 123.0(6) . 2_756
C5 N4 C6 112.0(6) . .
C8 N4 C6 123.1(6) 2_756 .
C9 N5 C8 123.1(6) . .
C9 N5 C11 111.7(6) . .
C8 N5 C11 123.8(6) . .
C9 N6 C12 122.9(6) . .
C9 N6 C10 111.8(6) . .
C12 N6 C10 123.9(6) . .
O4 O4 Er1 68.4(3) 6 .
O7 O7 Er1 69.1(3) 6 .
O1 C1 N1 125.8(7) . .
O1 C1 N2 125.0(7) . .
N1 C1 N2 109.1(6) . .
N2 C2 N2 113.1(7) . 6_565
N2 C2 C13 111.4(5) . .
N2 C2 C13 111.4(5) 6_565 .
N2 C2 C3 102.5(5) . .
N2 C2 C3 102.5(5) 6_565 .
C13 C2 C3 115.4(8) . .
N1 C3 N1 113.3(7) . 6_565
N1 C3 C14 111.5(5) . .
N1 C3 C14 111.5(5) 6_565 .
N1 C3 C2 102.3(5) . .
N1 C3 C2 102.3(5) 6_565 .
C14 C3 C2 115.4(8) . .
N2 C4 N3 114.1(6) . .
O2 C5 N4 126.0(7) . .
O2 C5 N3 125.0(7) . .
N4 C5 N3 108.9(6) . .
N4 C6 N4 113.4(8) . 6_565
N4 C6 C7 103.5(5) . .
N4 C6 C7 103.5(5) 6_565 .
N3 C7 N3 113.9(8) . 6_565
N3 C7 C6 103.5(5) . .
N3 C7 C6 103.5(5) 6_565 .
N5 C8 N4 113.0(5) . 2_756
O3 C9 N5 125.4(7) . .
O3 C9 N6 125.5(7) . .
N5 C9 N6 109.0(6) . .
N6 C10 N6 114.4(8) . 6_565
N6 C10 C11 103.6(5) . .
N6 C10 C11 103.6(5) 6_565 .
N5 C11 N5 114.0(7) . 6_565
N5 C11 C10 103.7(5) . .
N5 C11 C10 103.7(5) 6_565 .
N6 C12 N1 114.8(6) . .

loop_
_geom_bond_atom_site_label_1
_geom_bond_atom_site_label_2
_geom_bond_distance
_geom_bond_site_symmetry_2
O2WB O2WB 1.12(4) 6_575
O2WA O2WA 1.09(4) 6_575
Er1 O4 2.332(11) .
Er1 O4 2.332(11) 5_756
Er1 O4 2.332(11) 6
Er1 O4 2.332(11) 2_756
Er1 O7 2.335(11) 6
Er1 O7 2.335(11) 2_756
Er1 O7 2.335(11) 5_756
Er1 O7 2.335(11) .
Er1 O5 2.337(10) 5_756
Er1 O5 2.337(10) 6
Er1 O5 2.337(10) 2_756
Er1 O5 2.337(10) .
N1 C1 1.347(9) .
N1 C12 1.444(9) .
N1 C3 1.469(7) .
N2 C1 1.373(9) .
N2 C4 1.438(9) .
N2 C2 1.463(7) .
N3 C5 1.366(9) .
N3 C7 1.443(8) .
N3 C4 1.448(9) .
N4 C5 1.348(9) .
N4 C8 1.448(8) 2_756
N4 C6 1.450(8) .
N5 C9 1.354(9) .
N5 C8 1.443(9) .
N5 C11 1.450(7) .
N6 C9 1.364(9) .
N6 C12 1.444(9) .
N6 C10 1.444(7) .
O1 C1 1.219(9) .
O2 C5 1.232(9) .
O3 C9 1.230(9) .
O4 O4 1.72(2) 6
O7 O7 1.67(2) 6
C2 N2 1.463(7) 6_565
C2 C13 1.514(13) .
C2 C3 1.587(13) .
C3 N1 1.469(7) 6_565
C3 C14 1.532(13) .
C6 N4 1.450(8) 6_565
C6 C7 1.533(13) .
C7 N3 1.443(8) 6_565
C8 N4 1.447(8) 2_756
C10 N6 1.444(7) 6_565
C10 C11 1.531(13) .
C11 N5 1.450(7) 6_565
Cl1 Cl1 0.84(4) 6_565

loop_
_geom_torsion_atom_site_label_1
_geom_torsion_atom_site_label_2
_geom_torsion_atom_site_label_3
_geom_torsion_atom_site_label_4
_geom_torsion
_geom_torsion_site_symmetry_1
_geom_torsion_site_symmetry_4
C12 N1 C1 O1 -1.2(11) . .
C3 N1 C1 O1 172.8(7) . .
C12 N1 C1 N2 -177.5(6) . .
C3 N1 C1 N2 -3.5(8) . .
C4 N2 C1 O1 0.7(10) . .
C2 N2 C1 O1 -172.8(7) . .
C4 N2 C1 N1 177.0(6) . .
C2 N2 C1 N1 3.5(8) . .
C1 N2 C2 N2 -111.7(7) . 6_565
C4 N2 C2 N2 75.2(10) . 6_565
C1 N2 C2 C13 121.9(7) . .
C4 N2 C2 C13 -51.2(9) . .
C1 N2 C2 C3 -2.1(7) . .
C4 N2 C2 C3 -175.2(6) . .
C1 N1 C3 N1 111.3(7) . 6_565
C12 N1 C3 N1 -75.0(10) . 6_565
C1 N1 C3 C14 -121.8(8) . .
C12 N1 C3 C14 51.8(9) . .
C1 N1 C3 C2 2.1(8) . .
C12 N1 C3 C2 175.7(6) . .
N2 C2 C3 N1 0.1(7) . .
N2 C2 C3 N1 117.4(6) 6_565 .
C13 C2 C3 N1 -121.3(4) . .
N2 C2 C3 N1 -117.4(6) . 6_565
N2 C2 C3 N1 -0.1(7) 6_565 6_565
C13 C2 C3 N1 121.2(4) . 6_565
N2 C2 C3 C14 121.3(4) . .
N2 C2 C3 C14 -121.3(4) 6_565 .
C13 C2 C3 C14 0.000(2) . .
C1 N2 C4 N3 101.1(8) . .
C2 N2 C4 N3 -86.4(8) . .
C5 N3 C4 N2 -108.8(8) . .
C7 N3 C4 N2 86.8(8) . .
C8 N4 C5 O2 -8.5(12) 2_756 .
C6 N4 C5 O2 -173.1(8) . .
C8 N4 C5 N3 170.7(6) 2_756 .
C6 N4 C5 N3 6.2(8) . .
C7 N3 C5 O2 173.2(8) . .
C4 N3 C5 O2 7.2(12) . .
C7 N3 C5 N4 -6.1(8) . .
C4 N3 C5 N4 -172.1(6) . .
C5 N4 C6 N4 -115.3(7) . 6_565
C8 N4 C6 N4 80.1(9) 2_756 6_565
C5 N4 C6 C7 -3.9(8) . .
C8 N4 C6 C7 -168.4(6) 2_756 .
C5 N3 C7 N3 115.1(7) . 6_565
C4 N3 C7 N3 -79.0(10) . 6_565
C5 N3 C7 C6 3.4(8) . .
C4 N3 C7 C6 169.4(6) . .
N4 C6 C7 N3 0.2(7) . .
N4 C6 C7 N3 118.8(6) 6_565 .
N4 C6 C7 N3 -118.8(6) . 6_565
N4 C6 C7 N3 -0.2(7) 6_565 6_565
C9 N5 C8 N4 -107.6(8) . 2_756
C11 N5 C8 N4 87.2(8) . 2_756
C8 N5 C9 O3 7.5(11) . .
C11 N5 C9 O3 174.2(7) . .
C8 N5 C9 N6 -171.3(6) . .
C11 N5 C9 N6 -4.5(8) . .
C12 N6 C9 O3 -7.2(11) . .
C10 N6 C9 O3 -174.4(7) . .
C12 N6 C9 N5 171.5(6) . .
C10 N6 C9 N5 4.4(8) . .
C9 N6 C10 N6 -114.6(7) . 6_565
C12 N6 C10 N6 78.5(10) . 6_565
C9 N6 C10 C11 -2.5(8) . .
C12 N6 C10 C11 -169.5(6) . .
C9 N5 C11 N5 114.9(7) . 6_565
C8 N5 C11 N5 -78.5(9) . 6_565
C9 N5 C11 C10 2.8(8) . .
C8 N5 C11 C10 169.5(6) . .
N6 C10 C11 N5 -0.2(7) . .
N6 C10 C11 N5 119.6(6) 6_565 .
N6 C10 C11 N5 -119.6(6) . 6_565
N6 C10 C11 N5 0.2(7) 6_565 6_565
C9 N6 C12 N1 108.4(8) . .
C10 N6 C12 N1 -86.0(8) . .
C1 N1 C12 N6 -101.2(8) . .
C3 N1 C12 N6 85.6(8) . .

loop_
_platon_squeeze_void_nr
_platon_squeeze_void_average_x
_platon_squeeze_void_average_y
_platon_squeeze_void_average_z
_platon_squeeze_void_volume
_platon_squeeze_void_count_electrons
1 -0.004 -0.153 0.000 1118.7 401.4
2 1.000 0.063 0.500 26.4 8.6
3 0.500 0.563 0.500 26.4 8.6
